data_7223600
loop_
_publ_author_name
'Barman, Milan Kr.'
'Sinha, Ashish Kumar'
'Nembenna, Sharanappa'

_publ_section_title
;
 An efficient and recyclable thiourea-supported copper(i) chloride
 catalyst for azide--alkyne cycloaddition reactions
;
_journal_issue 8
_journal_name_full 'Green Chem.'
_journal_page_first 2534
_journal_paper_doi 10.1039/C5GC02545A
_journal_volume 18
_journal_year 2016
_chemical_formula_sum 'C38 H48 Cl Cu N4 O S2'
_chemical_formula_weight 739.91
_chemical_name_systematic
; 
 ? 
;
_space_group_IT_number 2
_symmetry_cell_setting triclinic
_symmetry_space_group_name_Hall '-P 1'
_symmetry_space_group_name_H-M 'P -1'
_atom_sites_solution_hydrogens geom
_atom_sites_solution_primary direct
_atom_sites_solution_secondary difmap
_audit_creation_method SHELXL-97
_audit_update_record
;
2015-09-18 deposited with the CCDC.
2015-12-22 downloaded from the CCDC.
;
_cell_angle_alpha 71.585(10)
_cell_angle_beta 84.083(10)
_cell_angle_gamma 68.386(10)
_cell_formula_units_Z 2
_cell_length_a 11.443(2)
_cell_length_b 12.452(3)
_cell_length_c 15.010(3)
_cell_measurement_reflns_used 7192
_cell_measurement_temperature 100
_cell_measurement_theta_max 27.78
_cell_measurement_theta_min 2.85
_cell_volume 1886.3(7)
_computing_cell_refinement 'Bruker SAINT'
_computing_data_reduction 'Bruker SAINT'
_computing_molecular_graphics 'Bruker SHELXTL'
_computing_publication_material 'Bruker SHELXTL'
_computing_structure_refinement 'SHELXL-97 (Sheldrick, 2008)'
_computing_structure_solution 'SHELXS-97 (Sheldrick, 2008)'
_diffrn_ambient_temperature 100
_diffrn_measured_fraction_theta_full 0.998
_diffrn_measured_fraction_theta_max 0.998
_diffrn_measurement_device_type 'Bruker APEX-II CCD'
_diffrn_measurement_method '\f and \w scans'
_diffrn_radiation_monochromator graphite
_diffrn_radiation_source 'fine-focus sealed tube'
_diffrn_radiation_type MoK\a
_diffrn_radiation_wavelength 0.71069
_diffrn_reflns_av_R_equivalents 0.0334
_diffrn_reflns_av_sigmaI/netI 0.0307
_diffrn_reflns_limit_h_max 13
_diffrn_reflns_limit_h_min -13
_diffrn_reflns_limit_k_max 15
_diffrn_reflns_limit_k_min -14
_diffrn_reflns_limit_l_max 18
_diffrn_reflns_limit_l_min -18
_diffrn_reflns_number 26167
_diffrn_reflns_theta_full 25.50
_diffrn_reflns_theta_max 25.50
_diffrn_reflns_theta_min 1.84
_exptl_absorpt_coefficient_mu 0.795
_exptl_absorpt_correction_T_max 0.7458
_exptl_absorpt_correction_T_min 0.6589
_exptl_absorpt_correction_type empirical
_exptl_absorpt_process_details Sadabs
_exptl_crystal_colour Colorless
_exptl_crystal_density_diffrn 1.303
_exptl_crystal_density_method 'not measured'
_exptl_crystal_description Block
_exptl_crystal_F_000 780
_exptl_crystal_size_max 0.068
_exptl_crystal_size_mid 0.045
_exptl_crystal_size_min 0.033
_refine_diff_density_max 0.405
_refine_diff_density_min -0.289
_refine_diff_density_rms 0.046
_refine_ls_extinction_method none
_refine_ls_goodness_of_fit_ref 1.018
_refine_ls_hydrogen_treatment mixed
_refine_ls_matrix_type full
_refine_ls_number_parameters 432
_refine_ls_number_reflns 7005
_refine_ls_number_restraints 0
_refine_ls_restrained_S_all 1.018
_refine_ls_R_factor_all 0.0516
_refine_ls_R_factor_gt 0.0370
_refine_ls_shift/su_max 0.001
_refine_ls_shift/su_mean 0.000
_refine_ls_structure_factor_coef Fsqd
_refine_ls_weighting_details 'calc w=1/[\s^2^(Fo^2^)+(0.0488P)^2^+0.8048P] where P=(Fo^2^+2Fc^2^)/3'
_refine_ls_weighting_scheme calc
_refine_ls_wR_factor_gt 0.0919
_refine_ls_wR_factor_ref 0.1012
_reflns_number_gt 5520
_reflns_number_total 7005
_reflns_threshold_expression >2sigma(I)
_cod_data_source_file c5gc02545a2.cif
_cod_data_source_block sn_z_131_0m
_cod_depositor_comments
;
The following automatic conversions were performed:

'_symmetry_cell_setting' value 'Triclinic' changed to 'triclinic'
according to
/usr/data/users/saulius/crontab/automatic-downloads/rss-feeds/RSC/lib/dictionaries/cif_core.dic
dictionary named 'cif_core.dic' version 2.4.2 from 2011-04-26.

'_exptl_absorpt_correction_type' value 'Empirical' changed to
'empirical' according to
/usr/data/users/saulius/crontab/automatic-downloads/rss-feeds/RSC/lib/dictionaries/cif_core.dic
dictionary named 'cif_core.dic' version 2.4.2 from 2011-04-26.

Automatic conversion script
Id: cif_fix_values 4268 2015-11-12 08:31:59Z antanas 

 Adding full bibliography for 7223600.cif.
;
_cod_original_cell_volume 1886.3(13)
_cod_original_sg_symbol_H-M 'P-1   '
_cod_database_code 7223600

loop_
_symmetry_equiv_pos_as_xyz
'x, y, z'
'-x, -y, -z'

loop_
_atom_site_label
_atom_site_type_symbol
_atom_site_fract_x
_atom_site_fract_y
_atom_site_fract_z
_atom_site_U_iso_or_equiv
_atom_site_adp_type
_atom_site_occupancy
_atom_site_symmetry_multiplicity
_atom_site_calc_flag
_atom_site_refinement_flags
Cu1 Cu 0.57030(3) 0.31066(3) 0.77963(2) 0.04462(11) Uani 1 1 d .
S1 S 0.65977(6) 0.26343(7) 0.65162(4) 0.04695(17) Uani 1 1 d .
S2 S 0.36290(6) 0.38539(7) 0.80205(4) 0.04851(18) Uani 1 1 d .
Cl1 Cl 0.69898(6) 0.27394(7) 0.90263(5) 0.05647(19) Uani 1 1 d .
N2 N 0.22276(16) 0.37747(17) 0.95528(13) 0.0371(4) Uani 1 1 d .
H2 H 0.2147 0.3457 1.0143 0.045 Uiso 1 1 calc R
N3 N 0.89154(18) 0.16323(19) 0.59781(13) 0.0432(5) Uani 1 1 d .
H3 H 0.9717 0.1403 0.6041 0.052 Uiso 1 1 calc R
N1 N 0.43016(17) 0.26011(18) 0.97957(13) 0.0405(5) Uani 1 1 d .
H1 H 0.5044 0.2397 0.9568 0.049 Uiso 1 1 calc R
C1 C 0.3371(2) 0.3390(2) 0.91987(15) 0.0348(5) Uani 1 1 d .
N4 N 0.87707(17) 0.21020(19) 0.73510(13) 0.0417(5) Uani 1 1 d .
H4 H 0.8304 0.2464 0.7733 0.050 Uiso 1 1 calc R
C6 C 1.2597(3) 0.0547(4) 0.8039(3) 0.0744(10) Uani 1 1 d .
H6 H 1.3448 0.0197 0.8199 0.089 Uiso 1 1 calc R
C32 C 0.0178(2) 0.4282(2) 0.88811(16) 0.0408(6) Uani 1 1 d .
C28 C 0.0975(2) 0.5882(2) 0.87798(16) 0.0410(5) Uani 1 1 d .
C19 C 0.4188(2) 0.2059(2) 1.07823(16) 0.0380(5) Uani 1 1 d .
C27 C 0.1118(2) 0.4670(2) 0.90405(15) 0.0350(5) Uani 1 1 d .
C3 C 1.0097(2) 0.1565(2) 0.75516(17) 0.0425(6) Uani 1 1 d .
C20 C 0.4523(2) 0.2511(3) 1.14131(18) 0.0498(6) Uani 1 1 d .
C12 C 0.8377(2) 0.0381(3) 0.52586(19) 0.0507(7) Uani 1 1 d .
C11 C 0.8444(2) 0.1496(2) 0.51827(16) 0.0437(6) Uani 1 1 d .
C2 C 0.8196(2) 0.2091(2) 0.66277(15) 0.0372(5) Uani 1 1 d .
C8 C 1.0887(3) 0.2185(3) 0.70922(19) 0.0561(7) Uani 1 1 d .
C24 C 0.3821(2) 0.1050(2) 1.1069(2) 0.0523(7) Uani 1 1 d .
C16 C 0.8124(3) 0.2464(3) 0.43581(18) 0.0587(8) Uani 1 1 d .
C4 C 1.0535(2) 0.0462(2) 0.82596(19) 0.0503(7) Uani 1 1 d .
C33 C 0.0341(3) 0.2969(3) 0.9208(2) 0.0556(7) Uani 1 1 d .
H33A H 0.1037 0.2533 0.8891 0.083 Uiso 1 1 calc R
H33B H -0.0411 0.2876 0.9069 0.083 Uiso 1 1 calc R
H33C H 0.0501 0.2655 0.9873 0.083 Uiso 1 1 calc R
C29 C -0.0129(3) 0.6722(2) 0.83086(19) 0.0531(7) Uani 1 1 d .
H29 H -0.0239 0.7541 0.8108 0.064 Uiso 1 1 calc R
C30 C -0.1058(2) 0.6365(3) 0.81343(19) 0.0574(7) Uani 1 1 d .
H30 H -0.1792 0.6940 0.7821 0.069 Uiso 1 1 calc R
C34 C 0.1961(3) 0.6291(3) 0.9010(2) 0.0541(7) Uani 1 1 d .
H34A H 0.2086 0.6029 0.9678 0.081 Uiso 1 1 calc R
H34B H 0.1690 0.7158 0.8780 0.081 Uiso 1 1 calc R
H34C H 0.2737 0.5945 0.8719 0.081 Uiso 1 1 calc R
C7 C 1.2167(3) 0.1626(4) 0.7353(2) 0.0736(10) Uani 1 1 d .
H7 H 1.2730 0.2000 0.7050 0.088 Uiso 1 1 calc R
C31 C -0.0910(2) 0.5163(3) 0.84194(19) 0.0538(7) Uani 1 1 d .
H31 H -0.1550 0.4933 0.8301 0.065 Uiso 1 1 calc R
C23 C 0.3829(3) 0.0482(3) 1.2025(3) 0.0751(10) Uani 1 1 d .
H23 H 0.3590 -0.0194 1.2239 0.090 Uiso 1 1 calc R
C15 C 0.7712(3) 0.2282(4) 0.3604(2) 0.0779(11) Uani 1 1 d .
H15 H 0.7484 0.2915 0.3047 0.094 Uiso 1 1 calc R
C13 C 0.7961(3) 0.0247(4) 0.4471(3) 0.0726(9) Uani 1 1 d .
H13 H 0.7907 -0.0490 0.4499 0.087 Uiso 1 1 calc R
C18 C 0.8747(3) -0.0649(3) 0.6154(2) 0.0680(8) Uani 1 1 d .
H18A H 0.9614 -0.0852 0.6299 0.102 Uiso 1 1 calc R
H18B H 0.8629 -0.1340 0.6079 0.102 Uiso 1 1 calc R
H18C H 0.8234 -0.0411 0.6656 0.102 Uiso 1 1 calc R
C26 C 0.4870(3) 0.3621(3) 1.1077(3) 0.0765(10) Uani 1 1 d .
H26A H 0.5557 0.3499 1.0650 0.115 Uiso 1 1 calc R
H26B H 0.5116 0.3774 1.1604 0.115 Uiso 1 1 calc R
H26C H 0.4160 0.4302 1.0762 0.115 Uiso 1 1 calc R
C21 C 0.4520(3) 0.1887(4) 1.2368(2) 0.0731(10) Uani 1 1 d .
H21 H 0.4755 0.2151 1.2811 0.088 Uiso 1 1 calc R
C5 C 1.1802(3) -0.0029(3) 0.8497(2) 0.0682(9) Uani 1 1 d .
H5 H 1.2112 -0.0758 0.8973 0.082 Uiso 1 1 calc R
C25 C 0.3436(3) 0.0581(3) 1.0381(3) 0.0758(10) Uani 1 1 d .
H25A H 0.2555 0.0998 1.0237 0.114 Uiso 1 1 calc R
H25B H 0.3602 -0.0271 1.0651 0.114 Uiso 1 1 calc R
H25C H 0.3907 0.0715 0.9815 0.114 Uiso 1 1 calc R
C10 C 0.9652(3) -0.0151(3) 0.8775(2) 0.0737(9) Uani 1 1 d .
H10A H 0.9046 0.0362 0.9096 0.111 Uiso 1 1 calc R
H10B H 1.0117 -0.0903 0.9224 0.111 Uiso 1 1 calc R
H10C H 0.9228 -0.0306 0.8337 0.111 Uiso 1 1 calc R
C9 C 1.0393(4) 0.3419(4) 0.6405(3) 0.0885(11) Uani 1 1 d .
H9A H 1.0230 0.3355 0.5812 0.133 Uiso 1 1 calc R
H9B H 1.1003 0.3803 0.6325 0.133 Uiso 1 1 calc R
H9C H 0.9627 0.3894 0.6635 0.133 Uiso 1 1 calc R
C22 C 0.4174(3) 0.0886(4) 1.2655(2) 0.0859(13) Uani 1 1 d .
H22 H 0.4177 0.0480 1.3293 0.103 Uiso 1 1 calc R
C14 C 0.7631(3) 0.1199(4) 0.3653(3) 0.0830(12) Uani 1 1 d .
H14 H 0.7352 0.1102 0.3133 0.100 Uiso 1 1 calc R
C17 C 0.8237(4) 0.3652(3) 0.4277(2) 0.0898(11) Uani 1 1 d .
H17A H 0.7715 0.3991 0.4735 0.135 Uiso 1 1 calc R
H17B H 0.7973 0.4199 0.3659 0.135 Uiso 1 1 calc R
H17C H 0.9096 0.3529 0.4384 0.135 Uiso 1 1 calc R
O1 O 0.6778(8) 0.7694(6) 0.5227(4) 0.217(3) Uani 1 1 d .
C35 C 0.7417(6) 0.6622(8) 0.5836(5) 0.148(2) Uani 1 1 d .
H35A H 0.7630 0.6763 0.6388 0.178 Uiso 1 1 calc R
H35B H 0.8198 0.6250 0.5549 0.178 Uiso 1 1 calc R
C36 C 0.6793(7) 0.5834(6) 0.6113(6) 0.172(3) Uani 1 1 d .
H36A H 0.6558 0.5723 0.6766 0.207 Uiso 1 1 calc R
H36B H 0.7315 0.5053 0.6040 0.207 Uiso 1 1 calc R
C38 C 0.5652(7) 0.7537(9) 0.4974(5) 0.177(3) Uani 1 1 d .
H38A H 0.4895 0.8146 0.5107 0.213 Uiso 1 1 calc R
H38B H 0.5651 0.7615 0.4310 0.213 Uiso 1 1 calc R
C37 C 0.5703(6) 0.6355(7) 0.5525(7) 0.188(4) Uani 1 1 d .
H37A H 0.4955 0.6403 0.5903 0.226 Uiso 1 1 calc R
H37B H 0.5753 0.5865 0.5122 0.226 Uiso 1 1 calc R

loop_
_atom_site_aniso_label
_atom_site_aniso_U_11
_atom_site_aniso_U_22
_atom_site_aniso_U_33
_atom_site_aniso_U_23
_atom_site_aniso_U_13
_atom_site_aniso_U_12
Cu1 0.03293(18) 0.0551(2) 0.04347(18) -0.01887(14) 0.00973(12) -0.01194(14)
S1 0.0286(3) 0.0699(4) 0.0386(3) -0.0222(3) 0.0019(2) -0.0089(3)
S2 0.0299(3) 0.0703(5) 0.0339(3) -0.0143(3) 0.0037(2) -0.0069(3)
Cl1 0.0345(3) 0.0942(5) 0.0498(4) -0.0365(4) 0.0088(3) -0.0228(3)
N2 0.0247(10) 0.0475(12) 0.0327(9) -0.0098(8) 0.0027(7) -0.0082(9)
N3 0.0283(10) 0.0618(13) 0.0374(10) -0.0217(10) 0.0035(8) -0.0088(10)
N1 0.0219(9) 0.0507(12) 0.0403(10) -0.0101(9) 0.0036(8) -0.0073(9)
C1 0.0262(11) 0.0417(13) 0.0375(12) -0.0145(10) 0.0029(9) -0.0117(10)
N4 0.0263(10) 0.0603(13) 0.0397(11) -0.0258(10) 0.0045(8) -0.0087(9)
C6 0.0355(16) 0.113(3) 0.078(2) -0.058(2) -0.0056(16) -0.0035(18)
C32 0.0302(12) 0.0580(16) 0.0392(12) -0.0247(11) 0.0051(10) -0.0139(11)
C28 0.0340(13) 0.0469(15) 0.0384(12) -0.0144(11) 0.0040(10) -0.0097(11)
C19 0.0198(11) 0.0446(14) 0.0379(12) -0.0065(10) 0.0029(9) -0.0041(10)
C27 0.0245(11) 0.0464(14) 0.0307(11) -0.0143(10) 0.0027(8) -0.0072(10)
C3 0.0304(12) 0.0605(16) 0.0420(13) -0.0295(12) 0.0035(10) -0.0112(12)
C20 0.0276(13) 0.0700(18) 0.0465(14) -0.0192(13) 0.0019(10) -0.0103(12)
C12 0.0323(13) 0.0699(19) 0.0537(15) -0.0337(14) 0.0114(11) -0.0126(13)
C11 0.0310(13) 0.0621(17) 0.0348(12) -0.0233(12) 0.0051(10) -0.0068(12)
C2 0.0329(12) 0.0430(13) 0.0334(11) -0.0116(10) 0.0047(9) -0.0116(10)
C8 0.0433(16) 0.084(2) 0.0509(15) -0.0316(15) 0.0118(12) -0.0266(15)
C24 0.0281(13) 0.0459(15) 0.0680(17) -0.0090(13) 0.0123(12) -0.0064(11)
C16 0.0479(16) 0.076(2) 0.0404(14) -0.0216(14) 0.0031(12) -0.0054(14)
C4 0.0459(15) 0.0537(16) 0.0541(15) -0.0324(13) -0.0037(12) -0.0062(13)
C33 0.0463(16) 0.0645(18) 0.0684(18) -0.0331(15) 0.0059(13) -0.0240(14)
C29 0.0482(16) 0.0463(15) 0.0513(15) -0.0104(12) -0.0002(12) -0.0049(13)
C30 0.0346(15) 0.069(2) 0.0511(16) -0.0144(14) -0.0084(12) 0.0004(13)
C34 0.0501(16) 0.0538(17) 0.0622(17) -0.0195(13) 0.0025(13) -0.0213(14)
C7 0.0415(17) 0.126(3) 0.078(2) -0.057(2) 0.0218(16) -0.040(2)
C31 0.0317(14) 0.081(2) 0.0517(15) -0.0277(15) -0.0016(11) -0.0166(14)
C23 0.0441(18) 0.058(2) 0.084(2) 0.0101(18) 0.0185(17) -0.0057(15)
C15 0.060(2) 0.113(3) 0.0407(16) -0.0281(18) -0.0077(14) -0.001(2)
C13 0.0499(18) 0.104(3) 0.085(2) -0.064(2) 0.0127(16) -0.0250(18)
C18 0.0596(19) 0.067(2) 0.076(2) -0.0257(17) 0.0185(16) -0.0229(16)
C26 0.064(2) 0.099(3) 0.093(2) -0.051(2) 0.0070(18) -0.041(2)
C21 0.0384(16) 0.116(3) 0.0460(16) -0.0255(18) -0.0021(13) -0.0044(18)
C5 0.057(2) 0.071(2) 0.070(2) -0.0392(17) -0.0167(16) 0.0052(16)
C25 0.0503(18) 0.060(2) 0.126(3) -0.040(2) 0.0128(18) -0.0230(16)
C10 0.086(2) 0.0558(19) 0.078(2) -0.0148(16) -0.0046(18) -0.0268(18)
C9 0.086(3) 0.107(3) 0.079(2) -0.016(2) 0.015(2) -0.055(2)
C22 0.0475(19) 0.104(3) 0.0503(19) 0.012(2) 0.0099(15) 0.0039(19)
C14 0.054(2) 0.140(4) 0.065(2) -0.065(2) -0.0041(16) -0.015(2)
C17 0.118(3) 0.070(2) 0.061(2) -0.0058(17) -0.004(2) -0.020(2)
O1 0.313(8) 0.204(5) 0.168(5) 0.002(4) -0.023(5) -0.170(6)
C35 0.117(5) 0.222(8) 0.122(5) -0.042(5) -0.010(4) -0.083(5)
C36 0.124(5) 0.126(5) 0.264(9) -0.072(5) -0.042(6) -0.019(4)
C38 0.146(6) 0.225(9) 0.142(6) -0.012(6) -0.042(5) -0.070(6)
C37 0.109(5) 0.139(5) 0.313(11) -0.072(7) -0.075(6) -0.016(4)

loop_
_atom_type_symbol
_atom_type_description
_atom_type_scat_dispersion_real
_atom_type_scat_dispersion_imag
_atom_type_scat_source
C C 0.0033 0.0016 'International Tables Vol C Tables 4.2.6.8 and 6.1.1.4'
H H 0.0000 0.0000 'International Tables Vol C Tables 4.2.6.8 and 6.1.1.4'
N N 0.0061 0.0033 'International Tables Vol C Tables 4.2.6.8 and 6.1.1.4'
S S 0.1246 0.1234 'International Tables Vol C Tables 4.2.6.8 and 6.1.1.4'
Cl Cl 0.1484 0.1585 'International Tables Vol C Tables 4.2.6.8 and 6.1.1.4'
Cu Cu 0.3201 1.2651 'International Tables Vol C Tables 4.2.6.8 and 6.1.1.4'
O O 0.0106 0.0060 'International Tables Vol C Tables 4.2.6.8 and 6.1.1.4'

loop_
_geom_angle_atom_site_label_1
_geom_angle_atom_site_label_2
_geom_angle_atom_site_label_3
_geom_angle
S1 Cu1 S2 125.30(3)
S1 Cu1 Cl1 118.20(4)
S2 Cu1 Cl1 116.45(3)
C2 S1 Cu1 110.55(8)
C1 S2 Cu1 107.91(8)
C1 N2 C27 126.15(19)
C1 N2 H2 116.9
C27 N2 H2 116.9
C2 N3 C11 124.8(2)
C2 N3 H3 117.6
C11 N3 H3 117.6
C1 N1 C19 126.42(19)
C1 N1 H1 116.8
C19 N1 H1 116.8
N1 C1 N2 117.4(2)
N1 C1 S2 121.05(17)
N2 C1 S2 121.49(17)
C2 N4 C3 125.98(19)
C2 N4 H4 117.0
C3 N4 H4 117.0
C7 C6 C5 121.1(3)
C7 C6 H6 119.5
C5 C6 H6 119.5
C31 C32 C27 117.4(2)
C31 C32 C33 121.7(2)
C27 C32 C33 121.0(2)
C27 C28 C29 117.6(2)
C27 C28 C34 121.7(2)
C29 C28 C34 120.7(2)
C20 C19 C24 122.8(2)
C20 C19 N1 118.6(2)
C24 C19 N1 118.5(2)
C28 C27 C32 122.3(2)
C28 C27 N2 119.5(2)
C32 C27 N2 118.0(2)
C8 C3 C4 122.1(2)
C8 C3 N4 119.9(2)
C4 C3 N4 117.8(2)
C19 C20 C21 117.1(3)
C19 C20 C26 121.0(2)
C21 C20 C26 121.9(3)
C11 C12 C13 117.6(3)
C11 C12 C18 121.2(2)
C13 C12 C18 121.2(3)
C12 C11 C16 122.6(2)
C12 C11 N3 118.2(2)
C16 C11 N3 119.2(2)
N4 C2 N3 117.8(2)
N4 C2 S1 122.02(17)
N3 C2 S1 120.13(17)
C3 C8 C7 116.8(3)
C3 C8 C9 121.8(3)
C7 C8 C9 121.3(3)
C23 C24 C19 117.1(3)
C23 C24 C25 120.5(3)
C19 C24 C25 122.4(3)
C15 C16 C11 117.3(3)
C15 C16 C17 120.7(3)
C11 C16 C17 122.0(3)
C5 C4 C3 118.3(3)
C5 C4 C10 120.7(3)
C3 C4 C10 120.9(2)
C32 C33 H33A 109.5
C32 C33 H33B 109.5
H33A C33 H33B 109.5
C32 C33 H33C 109.5
H33A C33 H33C 109.5
H33B C33 H33C 109.5
C30 C29 C28 121.1(3)
C30 C29 H29 119.4
C28 C29 H29 119.4
C31 C30 C29 120.2(2)
C31 C30 H30 119.9
C29 C30 H30 119.9
C28 C34 H34A 109.5
C28 C34 H34B 109.5
H34A C34 H34B 109.5
C28 C34 H34C 109.5
H34A C34 H34C 109.5
H34B C34 H34C 109.5
C6 C7 C8 121.2(3)
C6 C7 H7 119.4
C8 C7 H7 119.4
C30 C31 C32 121.3(2)
C30 C31 H31 119.4
C32 C31 H31 119.4
C22 C23 C24 121.5(3)
C22 C23 H23 119.2
C24 C23 H23 119.2
C14 C15 C16 121.8(3)
C14 C15 H15 119.1
C16 C15 H15 119.1
C14 C13 C12 120.5(3)
C14 C13 H13 119.8
C12 C13 H13 119.8
C12 C18 H18A 109.5
C12 C18 H18B 109.5
H18A C18 H18B 109.5
C12 C18 H18C 109.5
H18A C18 H18C 109.5
H18B C18 H18C 109.5
C20 C26 H26A 109.5
C20 C26 H26B 109.5
H26A C26 H26B 109.5
C20 C26 H26C 109.5
H26A C26 H26C 109.5
H26B C26 H26C 109.5
C22 C21 C20 120.5(3)
C22 C21 H21 119.7
C20 C21 H21 119.7
C6 C5 C4 120.5(3)
C6 C5 H5 119.7
C4 C5 H5 119.7
C24 C25 H25A 109.5
C24 C25 H25B 109.5
H25A C25 H25B 109.5
C24 C25 H25C 109.5
H25A C25 H25C 109.5
H25B C25 H25C 109.5
C4 C10 H10A 109.5
C4 C10 H10B 109.5
H10A C10 H10B 109.5
C4 C10 H10C 109.5
H10A C10 H10C 109.5
H10B C10 H10C 109.5
C8 C9 H9A 109.5
C8 C9 H9B 109.5
H9A C9 H9B 109.5
C8 C9 H9C 109.5
H9A C9 H9C 109.5
H9B C9 H9C 109.5
C23 C22 C21 121.0(3)
C23 C22 H22 119.5
C21 C22 H22 119.5
C15 C14 C13 120.2(3)
C15 C14 H14 119.9
C13 C14 H14 119.9
C16 C17 H17A 109.5
C16 C17 H17B 109.5
H17A C17 H17B 109.5
C16 C17 H17C 109.5
H17A C17 H17C 109.5
H17B C17 H17C 109.5
C35 O1 C38 104.5(5)
O1 C35 C36 114.6(6)
O1 C35 H35A 108.6
C36 C35 H35A 108.6
O1 C35 H35B 108.6
C36 C35 H35B 108.6
H35A C35 H35B 107.6
C35 C36 C37 106.2(6)
C35 C36 H36A 110.5
C37 C36 H36A 110.5
C35 C36 H36B 110.5
C37 C36 H36B 110.5
H36A C36 H36B 108.7
C37 C38 O1 106.7(6)
C37 C38 H38A 110.4
O1 C38 H38A 110.4
C37 C38 H38B 110.4
O1 C38 H38B 110.4
H38A C38 H38B 108.6
C36 C37 C38 107.2(6)
C36 C37 H37A 110.3
C38 C37 H37A 110.3
C36 C37 H37B 110.3
C38 C37 H37B 110.3
H37A C37 H37B 108.5

loop_
_geom_bond_atom_site_label_1
_geom_bond_atom_site_label_2
_geom_bond_distance
Cu1 S1 2.2250(9)
Cu1 S2 2.2400(11)
Cu1 Cl1 2.3058(10)
S1 C2 1.706(2)
S2 C1 1.709(2)
N2 C1 1.334(3)
N2 C27 1.436(3)
N2 H2 0.8600
N3 C2 1.340(3)
N3 C11 1.440(3)
N3 H3 0.8600
N1 C1 1.331(3)
N1 C19 1.435(3)
N1 H1 0.8600
N4 C2 1.332(3)
N4 C3 1.435(3)
N4 H4 0.8600
C6 C7 1.361(5)
C6 C5 1.362(5)
C6 H6 0.9300
C32 C31 1.387(4)
C32 C27 1.399(3)
C32 C33 1.495(4)
C28 C27 1.384(3)
C28 C29 1.391(3)
C28 C34 1.505(4)
C19 C20 1.390(4)
C19 C24 1.395(4)
C3 C8 1.392(4)
C3 C4 1.395(4)
C20 C21 1.398(4)
C20 C26 1.498(4)
C12 C11 1.387(4)
C12 C13 1.396(4)
C12 C18 1.503(4)
C11 C16 1.394(4)
C8 C7 1.406(4)
C8 C9 1.492(5)
C24 C23 1.385(4)
C24 C25 1.506(4)
C16 C15 1.380(4)
C16 C17 1.499(5)
C4 C5 1.386(4)
C4 C10 1.495(4)
C33 H33A 0.9600
C33 H33B 0.9600
C33 H33C 0.9600
C29 C30 1.370(4)
C29 H29 0.9300
C30 C31 1.369(4)
C30 H30 0.9300
C34 H34A 0.9600
C34 H34B 0.9600
C34 H34C 0.9600
C7 H7 0.9300
C31 H31 0.9300
C23 C22 1.352(5)
C23 H23 0.9300
C15 C14 1.364(5)
C15 H15 0.9300
C13 C14 1.380(5)
C13 H13 0.9300
C18 H18A 0.9600
C18 H18B 0.9600
C18 H18C 0.9600
C26 H26A 0.9600
C26 H26B 0.9600
C26 H26C 0.9600
C21 C22 1.373(5)
C21 H21 0.9300
C5 H5 0.9300
C25 H25A 0.9600
C25 H25B 0.9600
C25 H25C 0.9600
C10 H10A 0.9600
C10 H10B 0.9600
C10 H10C 0.9600
C9 H9A 0.9600
C9 H9B 0.9600
C9 H9C 0.9600
C22 H22 0.9300
C14 H14 0.9300
C17 H17A 0.9600
C17 H17B 0.9600
C17 H17C 0.9600
O1 C35 1.341(7)
O1 C38 1.475(7)
C35 C36 1.359(8)
C35 H35A 0.9700
C35 H35B 0.9700
C36 C37 1.422(8)
C36 H36A 0.9700
C36 H36B 0.9700
C38 C37 1.426(9)
C38 H38A 0.9700
C38 H38B 0.9700
C37 H37A 0.9700
C37 H37B 0.9700

loop_
_geom_torsion_atom_site_label_1
_geom_torsion_atom_site_label_2
_geom_torsion_atom_site_label_3
_geom_torsion_atom_site_label_4
_geom_torsion
S2 Cu1 S1 C2 -179.86(9)
Cl1 Cu1 S1 C2 -2.33(10)
S1 Cu1 S2 C1 150.53(9)
Cl1 Cu1 S2 C1 -27.04(10)
C19 N1 C1 N2 4.2(4)
C19 N1 C1 S2 -173.95(19)
C27 N2 C1 N1 176.3(2)
C27 N2 C1 S2 -5.6(3)
Cu1 S2 C1 N1 -7.2(2)
Cu1 S2 C1 N2 174.73(17)
C1 N1 C19 C20 -101.7(3)
C1 N1 C19 C24 82.3(3)
C29 C28 C27 C32 -2.8(3)
C34 C28 C27 C32 176.1(2)
C29 C28 C27 N2 -178.2(2)
C34 C28 C27 N2 0.7(3)
C31 C32 C27 C28 1.9(3)
C33 C32 C27 C28 -177.4(2)
C31 C32 C27 N2 177.4(2)
C33 C32 C27 N2 -1.9(3)
C1 N2 C27 C28 -75.5(3)
C1 N2 C27 C32 108.9(3)
C2 N4 C3 C8 82.1(3)
C2 N4 C3 C4 -102.4(3)
C24 C19 C20 C21 2.0(4)
N1 C19 C20 C21 -173.8(2)
C24 C19 C20 C26 -177.9(2)
N1 C19 C20 C26 6.3(4)
C13 C12 C11 C16 -0.4(4)
C18 C12 C11 C16 179.1(3)
C13 C12 C11 N3 -177.7(2)
C18 C12 C11 N3 1.8(3)
C2 N3 C11 C12 -95.9(3)
C2 N3 C11 C16 86.7(3)
C3 N4 C2 N3 -6.2(4)
C3 N4 C2 S1 173.71(19)
C11 N3 C2 N4 176.6(2)
C11 N3 C2 S1 -3.3(3)
Cu1 S1 C2 N4 -7.0(2)
Cu1 S1 C2 N3 172.87(17)
C4 C3 C8 C7 2.1(4)
N4 C3 C8 C7 177.4(2)
C4 C3 C8 C9 -173.8(3)
N4 C3 C8 C9 1.5(4)
C20 C19 C24 C23 -1.5(4)
N1 C19 C24 C23 174.4(2)
C20 C19 C24 C25 178.9(2)
N1 C19 C24 C25 -5.3(3)
C12 C11 C16 C15 0.8(4)
N3 C11 C16 C15 178.1(2)
C12 C11 C16 C17 -178.2(3)
N3 C11 C16 C17 -0.9(4)
C8 C3 C4 C5 -0.9(4)
N4 C3 C4 C5 -176.2(2)
C8 C3 C4 C10 176.7(3)
N4 C3 C4 C10 1.4(4)
C27 C28 C29 C30 1.9(4)
C34 C28 C29 C30 -176.9(3)
C28 C29 C30 C31 -0.4(4)
C5 C6 C7 C8 0.1(5)
C3 C8 C7 C6 -1.7(4)
C9 C8 C7 C6 174.2(3)
C29 C30 C31 C32 -0.5(4)
C27 C32 C31 C30 -0.3(4)
C33 C32 C31 C30 179.1(2)
C19 C24 C23 C22 0.1(4)
C25 C24 C23 C22 179.8(3)
C11 C16 C15 C14 -0.7(5)
C17 C16 C15 C14 178.3(3)
C11 C12 C13 C14 -0.1(4)
C18 C12 C13 C14 -179.7(3)
C19 C20 C21 C22 -1.2(4)
C26 C20 C21 C22 178.7(3)
C7 C6 C5 C4 1.3(5)
C3 C4 C5 C6 -0.9(4)
C10 C4 C5 C6 -178.5(3)
C24 C23 C22 C21 0.6(5)
C20 C21 C22 C23 0.0(5)
C16 C15 C14 C13 0.2(5)
C12 C13 C14 C15 0.2(5)
C38 O1 C35 C36 -8.2(9)
O1 C35 C36 C37 9.6(10)
C35 O1 C38 C37 3.5(9)
C35 C36 C37 C38 -6.6(10)
O1 C38 C37 C36 1.9(10)
